data_7231711
loop_
_publ_author_name
'Yin, Ying-Xue'
'Chen, Wei-Chao'
'Yao, Wei'
'Qin, Chao'
'Su, Zhong-Min'

_publ_section_title
;
 Steam-assisted assemblies of {Ni6PW9}-based inorganic--organic hybrid
 chains: synthesis, crystal structures and properties
;
_journal_issue 46
_journal_name_full CrystEngComm
_journal_page_first 7507
_journal_paper_doi 10.1039/C8CE01669K
_journal_volume 20
_journal_year 2018
_chemical_formula_sum 'C18 H68 N11 Ni7 O51 P W9'
_chemical_formula_weight 3351.42
_space_group_crystal_system orthorhombic
_space_group_IT_number 19
_space_group_name_Hall 'P 2ac 2ab'
_space_group_name_H-M_alt 'P 21 21 21'
_symmetry_space_group_name_Hall 'P 2ac 2ab'
_symmetry_space_group_name_H-M 'P 21 21 21'
_atom_sites_solution_hydrogens mixed
_audit_creation_method SHELXL-2016/6
_audit_update_record
;
2018-07-14 deposited with the CCDC.
2018-10-29 downloaded from the CCDC.
;
_cell_angle_alpha 90
_cell_angle_beta 90
_cell_angle_gamma 90
_cell_formula_units_Z 4
_cell_length_a 13.407(5)
_cell_length_b 14.365(5)
_cell_length_c 35.826(13)
_cell_measurement_reflns_used 7090
_cell_measurement_temperature 296(2)
_cell_measurement_theta_max 29.1413
_cell_measurement_theta_min 2.2839
_cell_volume 6900(4)
_computing_cell_refinement 'Bruker SAINT v8.34a'
_computing_data_collection 'Bruker APEX 2'
_computing_data_reduction 'Bruker SAINT v8.34a'
_computing_structure_refinement 'SHELXL-2016/6 (Sheldrick, 2016)'
_computing_structure_solution 'SHELXT 2014/5 (Sheldrick, 2014)'
_diffrn_ambient_temperature 296(2)
_diffrn_measured_fraction_theta_full 0.968
_diffrn_measured_fraction_theta_max 0.942
_diffrn_measurement_device_type 'CCD area detector'
_diffrn_measurement_method 'phi and omega scans'
_diffrn_radiation_type MoK\a
_diffrn_radiation_wavelength 0.71073
_diffrn_reflns_av_R_equivalents 0.0474
_diffrn_reflns_av_unetI/netI 0.0871
_diffrn_reflns_Laue_measured_fraction_full 0.968
_diffrn_reflns_Laue_measured_fraction_max 0.942
_diffrn_reflns_limit_h_max 18
_diffrn_reflns_limit_h_min -11
_diffrn_reflns_limit_k_max 20
_diffrn_reflns_limit_k_min -7
_diffrn_reflns_limit_l_max 48
_diffrn_reflns_limit_l_min -44
_diffrn_reflns_number 29574
_diffrn_reflns_point_group_measured_fraction_full 0.957
_diffrn_reflns_point_group_measured_fraction_max 0.919
_diffrn_reflns_theta_full 25.242
_diffrn_reflns_theta_max 29.757
_diffrn_reflns_theta_min 2.154
_exptl_absorpt_coefficient_mu 16.923
_exptl_absorpt_correction_T_max 0.171
_exptl_absorpt_correction_T_min 0.143
_exptl_absorpt_correction_type multi-scan
_exptl_absorpt_process_details 'SADABS 2014/4 Bruker AXS Madison WI USA'
_exptl_crystal_colour green
_exptl_crystal_density_diffrn 3.226
_exptl_crystal_density_method 'not measured'
_exptl_crystal_description block
_exptl_crystal_F_000 6152
_exptl_crystal_size_max 0.240
_exptl_crystal_size_mid 0.220
_exptl_crystal_size_min 0.200
_refine_diff_density_max 1.779
_refine_diff_density_min -1.549
_refine_diff_density_rms 0.256
_refine_ls_abs_structure_details
;
 Flack x determined using 5429 quotients [(I+)-(I-)]/[(I+)+(I-)]
 (Parsons, Flack and Wagner, Acta Cryst. B69 (2013) 249-259).
;
_refine_ls_abs_structure_Flack 0.463(8)
_refine_ls_extinction_method none
_refine_ls_goodness_of_fit_ref 1.009
_refine_ls_hydrogen_treatment constr
_refine_ls_matrix_type full
_refine_ls_number_parameters 836
_refine_ls_number_reflns 18097
_refine_ls_number_restraints 1902
_refine_ls_restrained_S_all 0.984
_refine_ls_R_factor_all 0.0592
_refine_ls_R_factor_gt 0.0436
_refine_ls_shift/su_max 0.001
_refine_ls_shift/su_mean 0.000
_refine_ls_structure_factor_coef Fsqd
_refine_ls_weighting_details 'w=1/[\s^2^(Fo^2^)+(0.0287P)^2^] where P=(Fo^2^+2Fc^2^)/3'
_refine_ls_weighting_scheme calc
_refine_ls_wR_factor_gt 0.0923
_refine_ls_wR_factor_ref 0.0989
_reflns_Friedel_coverage 0.790
_reflns_Friedel_fraction_full 0.942
_reflns_Friedel_fraction_max 0.892
_reflns_number_gt 14894
_reflns_number_total 18097
_reflns_threshold_expression 'I > 2\s(I)'
_cod_data_source_file c8ce01669k2.cif
_cod_data_source_block 1
_cod_depositor_comments
;
The following automatic conversions were performed:

'_exptl_absorpt_correction_type' value 'Multi-scan' changed to
'multi-scan' according to
/home/data/users/saulius/crontab/automatic-downloads/rss-feeds/RSC/lib/dictionaries/cif_core.dic
dictionary named 'cif_core.dic' version 2.4.2 from 2011-04-26.

Automatic conversion script
Id: cif_fix_values 4973 2017-02-22 13:04:09Z antanas 

 Adding full bibliography for 7231711--7231713.cif.
;
_cod_database_code 7231711
_shelx_shelxl_version_number 2016/6
_shelx_space_group_comment
;
The symmetry employed for this shelxl refinement is uniquely defined
by the following loop, which should always be used as a source of
symmetry information in preference to the above space-group names.
They are only intended as comments.
;
_shelx_estimated_absorpt_t_min 0.106
_shelx_estimated_absorpt_t_max 0.133

loop_
_space_group_symop_operation_xyz
'x, y, z'
'-x+1/2, -y, z+1/2'
'-x, y+1/2, -z+1/2'
'x+1/2, -y+1/2, -z'

loop_
_atom_site_label
_atom_site_type_symbol
_atom_site_fract_x
_atom_site_fract_y
_atom_site_fract_z
_atom_site_U_iso_or_equiv
_atom_site_adp_type
_atom_site_occupancy
_atom_site_site_symmetry_order
_atom_site_calc_flag
_atom_site_refinement_flags_posn
_atom_site_refinement_flags_adp
_atom_site_refinement_flags_occupancy
_atom_site_disorder_assembly
_atom_site_disorder_group
W1 W 0.45804(5) 0.17759(4) 0.29613(2) 0.01906(14) Uani 1 1 d . . . . .
W2 W 0.33764(5) 0.28709(5) 0.37704(2) 0.02148(15) Uani 1 1 d . . . . .
W3 W 0.71024(5) 0.19402(4) 0.28317(2) 0.01997(14) Uani 1 1 d . . . . .
W4 W 0.86344(5) 0.32129(5) 0.35146(2) 0.02122(14) Uani 1 1 d . . . . .
W5 W 0.75229(5) 0.42680(5) 0.42567(2) 0.02400(15) Uani 1 1 d . . . . .
W6 W 0.47953(5) 0.40696(5) 0.43911(2) 0.02477(16) Uani 1 1 d . . . . .
W7 W 0.76829(5) 0.18655(5) 0.42257(2) 0.02527(15) Uani 1 1 d . . . . .
W8 W 0.49380(6) 0.16659(5) 0.43578(2) 0.02632(16) Uani 1 1 d . . . . .
W9 W 0.61701(6) 0.05514(5) 0.35388(2) 0.02417(16) Uani 1 1 d . . . . .
Ni1 Ni 0.45567(15) 0.49520(14) 0.34545(6) 0.0194(4) Uani 1 1 d . . . . .
Ni2 Ni 0.56469(15) 0.40033(14) 0.27754(6) 0.0183(4) Uani 1 1 d . . . . .
Ni3 Ni 1.33298(15) 0.39394(14) 0.28928(6) 0.0200(4) Uani 1 1 d . . . . .
Ni4 Ni 0.68926(15) 0.51113(14) 0.33642(6) 0.0187(4) Uani 1 1 d . . . . .
Ni5 Ni 0.58122(18) 0.61129(16) 0.40118(7) 0.0286(5) Uani 1 1 d . . . . .
Ni6 Ni 0.79540(16) 0.43477(15) 0.26993(6) 0.0220(5) Uani 1 1 d . . . . .
P1 P 0.5983(3) 0.3074(3) 0.36089(11) 0.0143(7) Uani 1 1 d . . . . .
O1 O 0.5667(8) 0.5902(7) 0.3458(3) 0.0223(19) Uani 1 1 d . U . . .
O2 O 0.4497(8) 0.4853(7) 0.2901(3) 0.0191(19) Uani 1 1 d . U . . .
O3 O 0.6679(8) 0.4996(7) 0.2824(3) 0.0226(18) Uani 1 1 d . U . . .
O4 O 0.4848(9) 0.4942(8) 0.4027(3) 0.0259(19) Uani 1 1 d . U . . .
O5 O 0.3652(8) 0.3821(8) 0.3458(3) 0.0244(19) Uani 1 1 d . U . . .
O6 O 1.3294(9) 0.5789(8) 0.3470(4) 0.029(2) Uani 1 1 d . U . . .
O7 O 0.5054(9) 0.0614(8) 0.3220(3) 0.028(2) Uani 1 1 d . U . . .
O8 O 0.7008(9) 0.5101(8) 0.3933(3) 0.0268(18) Uani 1 1 d . U . . .
O9 O 0.5296(9) 0.0893(8) 0.3938(3) 0.029(2) Uani 1 1 d . U . . .
O10 O 0.4567(8) 0.2979(7) 0.2826(3) 0.0235(18) Uani 1 1 d . U . . .
O11 O 0.3504(9) 0.3665(9) 0.4197(4) 0.033(2) Uani 1 1 d . U . . .
O12 O 0.8721(9) 0.2225(8) 0.3895(3) 0.027(2) Uani 1 1 d . U . . .
O13 O 0.7853(9) 0.3010(8) 0.4468(3) 0.028(2) Uani 1 1 d . U . . .
O14 O 0.5833(8) 0.3981(7) 0.3390(3) 0.0209(17) Uani 1 1 d . U . . .
O15 O 0.4795(10) 0.2798(9) 0.4617(4) 0.035(2) Uani 1 1 d . U . . .
O16 O 0.3676(9) 0.1849(9) 0.4132(3) 0.032(2) Uani 1 1 d . U . . .
O17 O 0.8111(8) 0.2279(8) 0.3185(3) 0.0261(18) Uani 1 1 d . U . . .
O18 O 0.7978(9) 0.4111(8) 0.3265(3) 0.0247(18) Uani 1 1 d . U . . .
O19 O 0.3813(9) 0.1994(8) 0.3393(3) 0.0263(19) Uani 1 1 d . U . . .
O20 O 0.6862(9) 0.3137(8) 0.2720(3) 0.0275(18) Uani 1 1 d . U . . .
O21 O 0.5774(9) 0.1561(8) 0.2670(3) 0.026(2) Uani 1 1 d . U . . .
O22 O 0.6206(9) 0.4051(9) 0.4453(4) 0.0307(19) Uani 1 1 d . U . . .
O23 O 0.3672(9) 0.1283(8) 0.2686(4) 0.031(3) Uani 1 1 d . U . . .
O24 O 0.8292(10) 0.1129(9) 0.4516(4) 0.037(3) Uani 1 1 d . U . . .
O25 O 0.8657(9) 0.4015(8) 0.3955(3) 0.027(2) Uani 1 1 d . U . . .
O26 O 0.5499(9) 0.4077(9) 0.2209(4) 0.034(3) Uani 1 1 d . U . . .
H26A H 0.523112 0.460819 0.214015 0.050 Uiso 1 1 d R U . . .
H26B H 0.506705 0.366561 0.212735 0.050 Uiso 1 1 d R U . . .
O27 O 0.7005(9) 0.0755(8) 0.3130(4) 0.030(2) Uani 1 1 d . U . . .
O28 O 0.7200(9) 0.1048(8) 0.3849(4) 0.0291(19) Uani 1 1 d . U . . .
O29 O 1.2376(9) 0.4944(8) 0.3062(4) 0.031(2) Uani 1 1 d . U . . .
O30 O 0.4494(12) 0.6948(11) 0.4023(5) 0.061(4) Uani 1 1 d . U . . .
O31 O 0.6301(10) -0.0603(8) 0.3596(4) 0.036(3) Uani 1 1 d . U . . .
O32 O 0.7843(10) 0.1581(9) 0.2468(4) 0.034(3) Uani 1 1 d . U . . .
O33 O 0.8855(9) 0.5497(8) 0.2852(4) 0.031(2) Uani 1 1 d . U . . .
O34 O 0.6358(9) 0.1792(9) 0.4419(3) 0.031(2) Uani 1 1 d . U . . .
O35 O 0.6988(8) 0.3093(8) 0.3812(3) 0.0241(17) Uani 1 1 d . U . . .
O36 O 0.4659(11) 0.0872(10) 0.4690(4) 0.042(3) Uani 1 1 d . U . . .
O37 O 0.5138(9) 0.2963(8) 0.3908(3) 0.0258(18) Uani 1 1 d . U . . .
N1 N 0.6078(13) 0.6271(12) 0.4574(5) 0.040(3) Uani 1 1 d . U . . .
N2 N 1.3082(12) 0.4012(11) 0.2330(5) 0.034(3) Uani 1 1 d . U . . .
O38 O 0.7976(9) 0.6104(8) 0.3325(4) 0.0298(19) Uani 1 1 d . U . . .
N3 N 1.2137(12) 0.2979(11) 0.2890(5) 0.034(3) Uani 1 1 d . U . . .
O39 O 0.8025(10) 0.4973(9) 0.4598(4) 0.037(3) Uani 1 1 d . U . . .
N4 N 0.6831(13) 0.7199(12) 0.3943(5) 0.041(3) Uani 1 1 d . U . . .
O40 O 0.4403(11) 0.4679(9) 0.4781(4) 0.041(3) Uani 1 1 d . U . . .
N5 N 0.7835(12) 0.4546(11) 0.2135(5) 0.035(3) Uani 1 1 d . U . . .
O41 O 0.2092(11) 0.2730(9) 0.3749(4) 0.038(3) Uani 1 1 d . U . . .
C1 C 1.1538(14) 0.6053(12) 0.3406(6) 0.032(2) Uani 1 1 d . U . . .
N6 N 0.9164(12) 0.3510(10) 0.2549(4) 0.032(2) Uani 1 1 d . U . . .
N7 N 1.0636(15) 0.7943(13) 0.4043(6) 0.060(5) Uani 1 1 d . U . . .
H7A H 1.008988 0.820975 0.410920 0.073 Uiso 1 1 calc R U . . .
H7B H 1.119191 0.810823 0.414281 0.073 Uiso 1 1 calc R U . . .
C2 C 1.2463(13) 0.5558(12) 0.3307(6) 0.029(3) Uani 1 1 d . U . . .
C3 C 0.7378(17) 0.7233(16) 0.4322(7) 0.049(3) Uani 1 1 d . U . . .
H3A H 0.783479 0.671194 0.434224 0.059 Uiso 1 1 calc R U . . .
H3B H 0.775965 0.780436 0.434183 0.059 Uiso 1 1 calc R U . . .
C4 C 0.9727(13) 0.6949(12) 0.3601(5) 0.031(2) Uani 1 1 d . U . . .
H4 H 0.912285 0.721662 0.367031 0.038 Uiso 1 1 calc R U . . .
C5 C 0.6702(19) 0.7193(16) 0.4598(7) 0.054(4) Uani 1 1 d . U . . .
H5A H 0.625745 0.772431 0.458050 0.065 Uiso 1 1 calc R U . . .
H5B H 0.703901 0.722193 0.483728 0.065 Uiso 1 1 calc R U . . .
C6 C 0.8775(12) 0.5917(11) 0.3159(5) 0.025(2) Uani 1 1 d . U . . .
C7 C 1.0639(13) 0.5811(12) 0.3242(5) 0.029(2) Uani 1 1 d . U . . .
H7 H 1.063242 0.533097 0.306811 0.035 Uiso 1 1 calc R U . . .
C8 C 0.9749(13) 0.6254(12) 0.3326(5) 0.028(2) Uani 1 1 d . U . . .
O42 O 0.5957(8) 0.2211(7) 0.3346(3) 0.0235(17) Uani 1 1 d . U . . .
C9 C 1.1542(13) 0.6752(12) 0.3668(6) 0.032(2) Uani 1 1 d . U . . .
H9 H 1.213947 0.691664 0.378212 0.039 Uiso 1 1 calc R U . . .
C10 C 1.0621(14) 0.7243(13) 0.3773(6) 0.034(3) Uani 1 1 d . U . . .
C11 C 0.9294(15) 0.3593(15) 0.2149(6) 0.040(3) Uani 1 1 d . U . . .
H11A H 0.956892 0.301367 0.205553 0.048 Uiso 1 1 calc R U . . .
H11B H 0.977878 0.407940 0.210077 0.048 Uiso 1 1 calc R U . . .
C12 C 0.8368(17) 0.3808(15) 0.1938(6) 0.044(3) Uani 1 1 d . U . . .
H12A H 0.853301 0.400823 0.168724 0.053 Uiso 1 1 calc R U . . .
H12B H 0.795224 0.325633 0.192117 0.053 Uiso 1 1 calc R U . . .
C13 C 1.1834(16) 0.2883(14) 0.2484(6) 0.041(3) Uani 1 1 d . U . . .
H13A H 1.217889 0.234974 0.237955 0.049 Uiso 1 1 calc R U . . .
H13B H 1.112518 0.275181 0.247420 0.049 Uiso 1 1 calc R U . . .
C14 C 1.2016(17) 0.3614(15) 0.2268(6) 0.045(3) Uani 1 1 d . U . . .
H14A H 1.152925 0.409570 0.232099 0.054 Uiso 1 1 calc R U . . .
H14B H 1.194104 0.343359 0.200892 0.054 Uiso 1 1 calc R U . . .
O43 O 0.9835(9) 0.3285(9) 0.3369(4) 0.032(3) Uani 1 1 d . U . . .
O44 O 0.5512(12) 0.2317(12) 0.1920(5) 0.052(3) Uani 1 1 d G U . . .
H44A H 0.605583 0.225406 0.203961 0.078 Uiso 1 1 d G U . . .
H44B H 0.568998 0.237469 0.169376 0.078 Uiso 1 1 d G U . . .
O45 O 0.9412(12) 0.0587(12) 0.3431(5) 0.054(3) Uani 1 1 d G U . . .
H45A H 0.892918 0.095279 0.338520 0.081 Uiso 1 1 d G U . . .
H45B H 0.913661 0.008621 0.350326 0.081 Uiso 1 1 d G U . . .
N8 N 0.2138(16) 0.2262(14) 0.4750(6) 0.060(2) Uani 1 1 d D U . . .
N9 N 0.2055(16) 0.4207(16) 0.4758(6) 0.068(3) Uani 1 1 d D U . . .
C15 C 0.1758(17) 0.1347(17) 0.4622(8) 0.064(3) Uani 1 1 d D U . . .
H15A H 0.168818 0.093508 0.483511 0.076 Uiso 1 1 calc R U . A 2
H15B H 0.223631 0.107019 0.445194 0.076 Uiso 1 1 calc R U . A 2
C16 C 0.0770(18) 0.1439(18) 0.4429(8) 0.069(3) Uani 1 1 d D U . . .
H16A H 0.086970 0.140744 0.416151 0.083 Uiso 1 1 calc R U . B 2
H16B H 0.034467 0.092305 0.450114 0.083 Uiso 1 1 calc R U . B 2
N10 N 0.0290(17) 0.4116(17) 0.4511(7) 0.075(3) Uani 1 1 d D U . . .
C17 C 0.0703(19) 0.5063(18) 0.4472(8) 0.074(4) Uani 1 1 d D U . . .
H17A H 0.020064 0.552546 0.453141 0.089 Uiso 1 1 calc R U . . .
H17B H 0.093061 0.516681 0.421811 0.089 Uiso 1 1 calc R U . . .
C18 C 0.1560(19) 0.5128(18) 0.4739(8) 0.076(4) Uani 1 1 d D U . . .
H18A H 0.202980 0.559641 0.465496 0.091 Uiso 1 1 calc R U . . .
H18B H 0.131993 0.530568 0.498457 0.091 Uiso 1 1 calc R U . . .
N11 N 0.0278(17) 0.2303(16) 0.4521(7) 0.074(3) Uani 1 1 d D U . . .
Ni7 Ni 0.1215(8) 0.2804(8) 0.4598(3) 0.063(2) Uani 0.4 1 d . U P C 2
Ni8 Ni 0.1199(4) 0.3348(5) 0.46283(18) 0.0545(14) Uani 0.6 1 d . U P C 1

loop_
_atom_site_aniso_label
_atom_site_aniso_U_11
_atom_site_aniso_U_22
_atom_site_aniso_U_33
_atom_site_aniso_U_23
_atom_site_aniso_U_13
_atom_site_aniso_U_12
W1 0.0214(3) 0.0155(3) 0.0203(3) -0.0017(2) -0.0028(3) -0.0008(2)
W2 0.0175(3) 0.0259(3) 0.0210(4) 0.0005(3) 0.0016(3) -0.0024(3)
W3 0.0212(3) 0.0184(3) 0.0203(3) -0.0016(3) 0.0006(3) 0.0047(3)
W4 0.0165(3) 0.0253(3) 0.0219(4) 0.0006(3) -0.0023(2) 0.0047(3)
W5 0.0215(3) 0.0300(4) 0.0205(4) -0.0046(3) -0.0055(3) 0.0020(3)
W6 0.0239(3) 0.0324(4) 0.0180(4) -0.0042(3) 0.0027(3) 0.0002(3)
W7 0.0254(3) 0.0303(4) 0.0201(4) 0.0035(3) -0.0054(3) 0.0046(3)
W8 0.0280(4) 0.0308(4) 0.0202(4) 0.0060(3) 0.0018(3) -0.0004(3)
W9 0.0297(4) 0.0188(3) 0.0240(4) 0.0020(3) -0.0031(3) 0.0028(3)
Ni1 0.0148(10) 0.0213(10) 0.0222(12) -0.0037(8) -0.0017(8) 0.0007(8)
Ni2 0.0160(10) 0.0184(9) 0.0205(12) -0.0005(8) -0.0002(8) 0.0017(8)
Ni3 0.0162(10) 0.0190(10) 0.0247(12) -0.0018(8) -0.0018(8) 0.0001(8)
Ni4 0.0136(10) 0.0209(10) 0.0216(12) -0.0017(8) -0.0009(8) 0.0021(8)
Ni5 0.0264(12) 0.0274(12) 0.0321(15) -0.0114(10) -0.0016(10) 0.0031(10)
Ni6 0.0174(10) 0.0275(11) 0.0212(12) 0.0013(9) 0.0018(9) 0.0026(9)
P1 0.0133(17) 0.0134(17) 0.016(2) -0.0002(14) -0.0007(14) 0.0031(14)
O1 0.018(4) 0.024(4) 0.025(4) -0.001(4) -0.003(4) 0.003(4)
O2 0.019(4) 0.014(4) 0.024(5) 0.002(4) -0.003(4) -0.002(4)
O3 0.018(4) 0.022(4) 0.028(4) 0.001(3) -0.001(3) 0.001(3)
O4 0.025(4) 0.029(4) 0.023(4) -0.003(3) -0.002(3) -0.002(3)
O5 0.025(4) 0.026(4) 0.023(4) 0.001(3) -0.003(4) 0.001(4)
O6 0.021(4) 0.027(5) 0.039(5) -0.008(4) 0.003(4) 0.005(4)
O7 0.027(4) 0.027(4) 0.030(4) -0.002(4) -0.001(4) 0.003(4)
O8 0.023(4) 0.032(4) 0.025(4) -0.004(3) -0.002(3) -0.002(3)
O9 0.028(4) 0.030(4) 0.030(4) -0.002(4) -0.003(4) 0.003(4)
O10 0.027(4) 0.023(4) 0.021(4) -0.005(3) -0.005(3) 0.002(3)
O11 0.031(4) 0.043(4) 0.026(4) -0.002(4) -0.002(4) 0.000(4)
O12 0.023(4) 0.033(4) 0.026(4) -0.002(4) -0.001(4) 0.003(4)
O13 0.026(4) 0.034(4) 0.023(4) -0.001(4) -0.007(4) 0.003(4)
O14 0.017(3) 0.022(3) 0.023(4) -0.001(3) -0.003(3) 0.000(3)
O15 0.035(4) 0.044(4) 0.025(4) 0.001(4) -0.004(4) -0.002(4)
O16 0.034(4) 0.037(4) 0.026(4) 0.001(4) 0.000(4) 0.000(4)
O17 0.021(4) 0.028(4) 0.029(4) -0.003(3) -0.005(3) 0.001(3)
O18 0.022(3) 0.027(3) 0.025(4) -0.001(3) 0.000(3) 0.001(3)
O19 0.027(4) 0.028(4) 0.024(4) -0.003(3) -0.001(3) 0.001(4)
O20 0.027(4) 0.029(4) 0.026(4) -0.004(3) -0.002(3) 0.004(3)
O21 0.028(4) 0.025(4) 0.027(4) -0.004(4) -0.004(4) 0.005(4)
O22 0.030(4) 0.039(4) 0.023(4) -0.004(4) -0.003(3) -0.001(4)
O23 0.028(6) 0.032(6) 0.034(8) -0.005(5) -0.010(6) -0.004(5)
O24 0.039(7) 0.046(7) 0.026(7) 0.011(6) -0.004(6) 0.002(6)
O25 0.025(4) 0.034(4) 0.021(4) -0.001(4) -0.004(4) -0.002(4)
O26 0.034(7) 0.034(6) 0.033(7) -0.005(5) -0.006(6) 0.004(5)
O27 0.030(4) 0.029(4) 0.031(4) -0.003(4) -0.003(4) 0.005(4)
O28 0.029(4) 0.028(4) 0.030(4) 0.000(3) -0.003(4) 0.006(3)
O29 0.025(4) 0.030(4) 0.037(5) -0.006(4) -0.004(4) 0.002(4)
O30 0.054(9) 0.058(9) 0.071(10) -0.017(8) -0.005(8) 0.028(8)
O31 0.045(8) 0.026(6) 0.036(8) 0.005(5) -0.001(6) -0.004(6)
O32 0.034(6) 0.036(6) 0.032(7) -0.007(5) 0.003(6) 0.010(5)
O33 0.023(4) 0.032(4) 0.036(4) -0.001(4) -0.001(4) -0.002(3)
O34 0.031(4) 0.038(4) 0.023(4) 0.000(4) -0.005(4) 0.001(4)
O35 0.020(3) 0.029(3) 0.023(4) -0.003(3) -0.005(3) 0.002(3)
O36 0.053(8) 0.047(8) 0.025(7) 0.013(6) 0.004(6) -0.003(7)
O37 0.026(3) 0.031(4) 0.020(4) -0.003(3) -0.002(3) 0.006(3)
N1 0.041(5) 0.046(5) 0.034(5) -0.013(5) -0.005(5) -0.004(5)
N2 0.037(6) 0.033(6) 0.033(6) -0.002(5) -0.007(5) 0.001(5)
O38 0.023(4) 0.028(4) 0.038(4) 0.000(4) 0.002(4) -0.001(3)
N3 0.033(6) 0.036(6) 0.034(6) -0.002(5) -0.009(5) -0.008(5)
O39 0.040(7) 0.043(7) 0.029(7) -0.014(6) -0.010(6) -0.005(6)
N4 0.043(5) 0.041(5) 0.038(5) -0.003(5) -0.005(5) -0.006(5)
O40 0.047(8) 0.041(7) 0.035(8) -0.006(6) 0.013(6) -0.006(6)
N5 0.030(5) 0.041(5) 0.033(5) 0.000(5) 0.003(5) 0.002(5)
O41 0.044(7) 0.035(6) 0.033(7) 0.006(5) -0.005(6) -0.005(6)
C1 0.026(5) 0.029(5) 0.040(5) -0.009(4) 0.002(5) -0.001(4)
N6 0.031(4) 0.035(4) 0.029(5) 0.000(4) 0.002(4) 0.003(4)
N7 0.044(9) 0.062(10) 0.076(12) -0.042(9) -0.003(9) 0.006(9)
C2 0.022(5) 0.027(5) 0.039(6) 0.000(5) -0.002(5) 0.003(5)
C3 0.050(7) 0.053(7) 0.044(7) -0.008(6) -0.003(6) -0.010(6)
C4 0.022(4) 0.031(5) 0.041(5) -0.007(4) 0.001(4) 0.002(4)
C5 0.058(8) 0.056(7) 0.049(8) -0.016(7) -0.007(7) -0.006(7)
C6 0.018(4) 0.023(5) 0.035(5) 0.000(4) 0.001(4) 0.003(4)
C7 0.021(4) 0.028(4) 0.038(5) -0.007(4) 0.000(4) 0.001(4)
C8 0.021(4) 0.027(4) 0.038(5) -0.002(4) 0.000(4) -0.002(4)
O42 0.023(3) 0.022(3) 0.025(4) -0.006(3) -0.003(3) 0.003(3)
C9 0.023(5) 0.032(5) 0.041(5) -0.007(5) -0.003(4) -0.002(4)
C10 0.025(5) 0.033(6) 0.045(6) -0.014(5) 0.003(5) -0.001(5)
C11 0.036(5) 0.049(5) 0.036(6) -0.002(5) -0.003(5) 0.003(5)
C12 0.044(6) 0.052(6) 0.036(6) -0.001(6) 0.000(6) 0.005(6)
C13 0.042(6) 0.044(6) 0.038(6) -0.001(5) -0.007(5) -0.006(5)
C14 0.047(6) 0.048(6) 0.040(6) -0.004(6) -0.010(6) -0.007(6)
O43 0.023(6) 0.042(7) 0.032(7) -0.005(5) 0.002(5) 0.003(5)
O44 0.055(6) 0.053(6) 0.048(6) -0.009(6) -0.007(6) -0.001(6)
O45 0.048(6) 0.058(6) 0.056(6) -0.005(6) 0.002(6) 0.004(5)
N8 0.049(4) 0.084(5) 0.047(5) 0.003(5) -0.006(4) -0.003(5)
N9 0.051(5) 0.098(6) 0.056(5) 0.003(5) -0.005(5) 0.004(5)
C15 0.050(6) 0.090(6) 0.051(6) 0.002(6) -0.001(5) -0.007(6)
C16 0.055(6) 0.098(7) 0.054(6) 0.000(6) -0.005(6) -0.008(6)
N10 0.055(5) 0.109(6) 0.062(6) 0.002(6) -0.008(5) 0.003(5)
C17 0.053(6) 0.107(7) 0.061(6) 0.007(6) -0.005(6) 0.006(6)
C18 0.057(6) 0.107(7) 0.064(6) 0.004(7) -0.004(6) 0.005(6)
N11 0.057(5) 0.104(6) 0.060(5) 0.004(5) -0.005(5) -0.002(5)
Ni7 0.039(3) 0.093(4) 0.056(4) 0.002(4) -0.005(3) 0.002(4)
Ni8 0.029(2) 0.087(3) 0.047(3) 0.005(3) -0.007(2) -0.002(3)

loop_
_atom_type_symbol
_atom_type_description
_atom_type_scat_dispersion_real
_atom_type_scat_dispersion_imag
_atom_type_scat_source
C C 0.0033 0.0016 'International Tables Vol C Tables 4.2.6.8 and 6.1.1.4'
H H 0.0000 0.0000 'International Tables Vol C Tables 4.2.6.8 and 6.1.1.4'
N N 0.0061 0.0033 'International Tables Vol C Tables 4.2.6.8 and 6.1.1.4'
Ni Ni 0.3393 1.1124 'International Tables Vol C Tables 4.2.6.8 and 6.1.1.4'
O O 0.0106 0.0060 'International Tables Vol C Tables 4.2.6.8 and 6.1.1.4'
P P 0.1023 0.0942 'International Tables Vol C Tables 4.2.6.8 and 6.1.1.4'
W W -0.8490 6.8722 'International Tables Vol C Tables 4.2.6.8 and 6.1.1.4'

loop_
_geom_angle_atom_site_label_1
_geom_angle_atom_site_label_2
_geom_angle_atom_site_label_3
_geom_angle
_geom_angle_site_symmetry_1
_geom_angle_site_symmetry_3
O23 W1 O10 103.5(5) . .
O23 W1 O19 98.8(6) . .
O10 W1 O19 93.3(5) . .
O23 W1 O21 102.2(6) . .
O10 W1 O21 90.9(5) . .
O19 W1 O21 157.0(5) . .
O23 W1 O7 98.4(5) . .
O10 W1 O7 157.9(5) . .
O19 W1 O7 86.1(5) . .
O21 W1 O7 81.7(5) . .
O23 W1 O42 170.6(5) . .
O10 W1 O42 85.0(4) . .
O19 W1 O42 84.5(5) . .
O21 W1 O42 73.3(5) . .
O7 W1 O42 73.0(4) . .
O41 W2 O5 105.3(6) . .
O41 W2 O11 101.1(6) . .
O5 W2 O11 91.5(6) . .
O41 W2 O19 101.2(6) . .
O5 W2 O19 89.8(5) . .
O11 W2 O19 156.5(5) . .
O41 W2 O16 98.2(6) . .
O5 W2 O16 156.5(5) . .
O11 W2 O16 84.4(5) . .
O19 W2 O16 85.0(5) . .
O41 W2 O37 170.1(5) . .
O5 W2 O37 83.4(5) . .
O11 W2 O37 73.6(5) . .
O19 W2 O37 83.2(4) . .
O16 W2 O37 73.2(5) . .
O32 W3 O20 102.8(6) . .
O32 W3 O17 99.8(6) . .
O20 W3 O17 91.8(5) . .
O32 W3 O21 102.7(6) . .
O20 W3 O21 92.1(5) . .
O17 W3 O21 155.8(5) . .
O32 W3 O27 100.7(6) . .
O20 W3 O27 156.5(5) . .
O17 W3 O27 84.8(5) . .
O21 W3 O27 82.1(5) . .
O32 W3 O42 171.4(5) . .
O20 W3 O42 84.4(5) . .
O17 W3 O42 84.5(5) . .
O21 W3 O42 72.1(4) . .
O27 W3 O42 72.1(4) . .
O43 W4 O18 105.5(6) . .
O43 W4 O17 101.6(5) . .
O18 W4 O17 91.0(5) . .
O43 W4 O25 101.4(6) . .
O18 W4 O25 89.2(5) . .
O17 W4 O25 156.1(5) . .
O43 W4 O12 101.6(5) . .
O18 W4 O12 152.7(5) . .
O17 W4 O12 86.8(5) . .
O25 W4 O12 82.2(5) . .
O43 W4 O35 172.1(5) . .
O18 W4 O35 80.0(5) . .
O17 W4 O35 83.7(4) . .
O25 W4 O35 72.8(4) . .
O12 W4 O35 72.7(4) . .
O39 W5 O8 102.5(6) . .
O39 W5 O25 101.8(6) . .
O8 W5 O25 93.9(5) . .
O39 W5 O22 101.1(6) . .
O8 W5 O22 89.5(5) . .
O25 W5 O22 155.5(5) . .
O39 W5 O13 100.1(6) . .
O8 W5 O13 157.5(5) . .
O25 W5 O13 82.3(5) . .
O22 W5 O13 85.3(5) . .
O39 W5 O35 171.2(5) . .
O8 W5 O35 85.8(5) . .
O25 W5 O35 74.4(5) . .
O22 W5 O35 81.8(5) . .
O13 W5 O35 71.8(4) . .
O40 W6 O4 104.1(6) . .
O40 W6 O22 102.4(6) . .
O4 W6 O22 93.2(6) . .
O40 W6 O11 99.7(6) . .
O4 W6 O11 89.1(5) . .
O22 W6 O11 156.5(5) . .
O40 W6 O15 97.8(6) . .
O4 W6 O15 157.6(5) . .
O22 W6 O15 86.6(5) . .
O11 W6 O15 82.6(5) . .
O40 W6 O37 167.9(5) . .
O4 W6 O37 86.0(5) . .
O22 W6 O37 83.4(5) . .
O11 W6 O37 73.5(5) . .
O15 W6 O37 71.7(5) . .
O24 W7 O13 101.8(6) . .
O24 W7 O12 101.5(6) . .
O13 W7 O12 87.8(5) . .
O24 W7 O28 102.4(6) . .
O13 W7 O28 155.8(5) . .
O12 W7 O28 88.6(5) . .
O24 W7 O34 101.0(6) . .
O13 W7 O34 89.6(5) . .
O12 W7 O34 157.4(5) . .
O28 W7 O34 84.7(5) . .
O24 W7 O35 172.1(5) . .
O13 W7 O35 72.5(4) . .
O12 W7 O35 73.1(4) . .
O28 W7 O35 83.5(4) . .
O34 W7 O35 84.7(5) . .
O36 W8 O15 102.3(6) . .
O36 W8 O16 101.3(6) . .
O15 W8 O16 90.0(6) . .
O36 W8 O34 101.6(6) . .
O15 W8 O34 87.9(5) . .
O16 W8 O34 156.9(5) . .
O36 W8 O9 102.4(6) . .
O15 W8 O9 155.1(5) . .
O16 W8 O9 88.2(5) . .
O34 W8 O9 84.1(5) . .
O36 W8 O37 171.6(6) . .
O15 W8 O37 71.5(5) . .
O16 W8 O37 73.4(5) . .
O34 W8 O37 84.1(5) . .
O9 W8 O37 84.2(4) . .
O31 W9 O27 100.8(6) . .
O31 W9 O7 101.8(6) . .
O27 W9 O7 89.6(5) . .
O31 W9 O28 102.8(6) . .
O27 W9 O28 87.9(5) . .
O7 W9 O28 155.3(5) . .
O31 W9 O9 103.0(6) . .
O27 W9 O9 156.1(5) . .
O7 W9 O9 87.4(5) . .
O28 W9 O9 85.0(5) . .
O31 W9 O42 170.9(5) . .
O27 W9 O42 72.7(4) . .
O7 W9 O42 72.3(4) . .
O28 W9 O42 83.5(4) . .
O9 W9 O42 83.8(4) . .
O2 Ni1 O1 94.8(5) . .
O2 Ni1 O5 85.7(5) . .
O1 Ni1 O5 169.2(5) . .
O2 Ni1 O6 92.0(5) . 1_455
O1 Ni1 O6 102.1(5) . 1_455
O5 Ni1 O6 88.6(5) . 1_455
O2 Ni1 O4 170.4(5) . .
O1 Ni1 O4 82.0(5) . .
O5 Ni1 O4 95.8(5) . .
O6 Ni1 O4 97.4(5) 1_455 .
O2 Ni1 O14 83.3(4) . .
O1 Ni1 O14 81.8(4) . .
O5 Ni1 O14 87.6(4) . .
O6 Ni1 O14 174.2(5) 1_455 .
O4 Ni1 O14 87.3(4) . .
O2 Ni1 Ni3 43.1(3) . 1_455
O1 Ni1 Ni3 137.8(3) . 1_455
O5 Ni1 Ni3 44.1(3) . 1_455
O6 Ni1 Ni3 81.5(4) 1_455 1_455
O4 Ni1 Ni3 139.8(3) . 1_455
O14 Ni1 Ni3 92.8(3) . 1_455
O3 Ni2 O2 94.5(4) . .
O3 Ni2 O26 96.7(5) . .
O2 Ni2 O26 96.6(5) . .
O3 Ni2 O20 83.8(5) . .
O2 Ni2 O20 172.7(5) . .
O26 Ni2 O20 90.7(5) . .
O3 Ni2 O10 170.0(5) . .
O2 Ni2 O10 82.9(4) . .
O26 Ni2 O10 93.2(5) . .
O20 Ni2 O10 97.6(5) . .
O3 Ni2 O14 81.1(5) . .
O2 Ni2 O14 82.8(4) . .
O26 Ni2 O14 177.7(5) . .
O20 Ni2 O14 89.9(4) . .
O10 Ni2 O14 89.0(4) . .
O29 Ni3 O2 91.2(5) . 1_655
O29 Ni3 N2 99.0(6) . .
O2 Ni3 N2 96.0(6) 1_655 .
O29 Ni3 O5 84.1(5) . 1_655
O2 Ni3 O5 83.1(5) 1_655 1_655
N2 Ni3 O5 176.8(6) . 1_655
O29 Ni3 N3 89.3(6) . .
O2 Ni3 N3 179.1(6) 1_655 .
N2 Ni3 N3 84.6(6) . .
O5 Ni3 N3 96.2(5) 1_655 .
O29 Ni3 O10 166.0(5) . 1_655
O2 Ni3 O10 79.9(4) 1_655 1_655
N2 Ni3 O10 92.7(6) . 1_655
O5 Ni3 O10 84.1(4) 1_655 1_655
N3 Ni3 O10 99.4(5) . 1_655
O29 Ni3 Ni1 78.3(4) . 1_655
O2 Ni3 Ni1 41.7(3) 1_655 1_655
N2 Ni3 Ni1 136.9(5) . 1_655
O5 Ni3 Ni1 42.8(3) 1_655 1_655
N3 Ni3 Ni1 137.8(5) . 1_655
O10 Ni3 Ni1 87.9(3) 1_655 1_655
O3 Ni4 O1 95.3(5) . .
O3 Ni4 O38 95.4(5) . .
O1 Ni4 O38 101.4(5) . .
O3 Ni4 O8 173.4(5) . .
O1 Ni4 O8 84.3(5) . .
O38 Ni4 O8 91.1(5) . .
O3 Ni4 O18 82.8(5) . .
O1 Ni4 O18 170.2(5) . .
O38 Ni4 O18 88.4(5) . .
O8 Ni4 O18 96.5(5) . .
O3 Ni4 O14 83.3(4) . .
O1 Ni4 O14 83.2(4) . .
O38 Ni4 O14 175.4(5) . .
O8 Ni4 O14 90.1(5) . .
O18 Ni4 O14 87.0(4) . .
O3 Ni4 Ni6 41.6(3) . .
O1 Ni4 Ni6 136.5(3) . .
O38 Ni4 Ni6 82.1(4) . .
O8 Ni4 Ni6 139.2(3) . .
O18 Ni4 Ni6 43.5(3) . .
O14 Ni4 Ni6 94.1(3) . .
O1 Ni5 N1 175.0(6) . .
O1 Ni5 N4 93.4(6) . .
N1 Ni5 N4 85.4(7) . .
O1 Ni5 O4 81.2(5) . .
N1 Ni5 O4 99.7(6) . .
N4 Ni5 O4 173.6(6) . .
O1 Ni5 O30 91.3(6) . .
N1 Ni5 O30 93.6(7) . .
N4 Ni5 O30 97.1(7) . .
O4 Ni5 O30 86.6(6) . .
O1 Ni5 O8 81.0(4) . .
N1 Ni5 O8 94.2(6) . .
N4 Ni5 O8 90.1(6) . .
O4 Ni5 O8 85.6(4) . .
O30 Ni5 O8 169.8(6) . .
O3 Ni6 N5 95.1(6) . .
O3 Ni6 O18 82.5(5) . .
N5 Ni6 O18 176.1(6) . .
O3 Ni6 N6 172.0(6) . .
N5 Ni6 N6 83.4(6) . .
O18 Ni6 N6 98.5(5) . .
O3 Ni6 O33 93.9(5) . .
N5 Ni6 O33 101.0(6) . .
O18 Ni6 O33 82.3(5) . .
N6 Ni6 O33 94.2(6) . .
O3 Ni6 O20 78.4(4) . .
N5 Ni6 O20 95.0(5) . .
O18 Ni6 O20 81.5(5) . .
N6 Ni6 O20 93.9(5) . .
O33 Ni6 O20 162.8(5) . .
O3 Ni6 Ni4 40.7(3) . .
N5 Ni6 Ni4 134.4(4) . .
O18 Ni6 Ni4 44.0(3) . .
N6 Ni6 Ni4 142.0(5) . .
O33 Ni6 Ni4 77.3(4) . .
O20 Ni6 Ni4 87.1(3) . .
O35 P1 O14 110.0(7) . .
O35 P1 O42 108.7(6) . .
O14 P1 O42 111.4(7) . .
O35 P1 O37 108.2(7) . .
O14 P1 O37 110.0(6) . .
O42 P1 O37 108.4(6) . .
Ni5 O1 Ni4 99.7(5) . .
Ni5 O1 Ni1 100.3(5) . .
Ni4 O1 Ni1 102.6(5) . .
Ni1 O2 Ni2 103.5(5) . .
Ni1 O2 Ni3 95.2(5) . 1_455
Ni2 O2 Ni3 101.1(4) . 1_455
Ni4 O3 Ni6 97.7(5) . .
Ni4 O3 Ni2 104.3(5) . .
Ni6 O3 Ni2 103.9(5) . .
W6 O4 Ni1 134.9(6) . .
W6 O4 Ni5 126.2(6) . .
Ni1 O4 Ni5 94.8(5) . .
W2 O5 Ni1 137.1(7) . .
W2 O5 Ni3 128.7(6) . 1_455
Ni1 O5 Ni3 93.0(5) . 1_455
C2 O6 Ni1 122.5(11) . 1_655
W9 O7 W1 124.7(6) . .
W5 O8 Ni4 132.4(6) . .
W5 O8 Ni5 129.8(7) . .
Ni4 O8 Ni5 93.9(5) . .
W9 O9 W8 151.9(7) . .
W1 O10 Ni2 134.4(6) . .
W1 O10 Ni3 126.1(6) . 1_455
Ni2 O10 Ni3 95.3(4) . 1_455
W2 O11 W6 122.7(7) . .
W7 O12 W4 125.7(6) . .
W7 O13 W5 126.0(6) . .
P1 O14 Ni4 125.1(6) . .
P1 O14 Ni2 122.3(6) . .
Ni4 O14 Ni2 91.1(4) . .
P1 O14 Ni1 125.6(7) . .
Ni4 O14 Ni1 92.2(4) . .
Ni2 O14 Ni1 90.4(4) . .
W8 O15 W6 126.2(7) . .
W8 O16 W2 123.9(6) . .
W3 O17 W4 147.4(6) . .
W4 O18 Ni6 128.0(6) . .
W4 O18 Ni4 138.9(7) . .
Ni6 O18 Ni4 92.5(5) . .
W1 O19 W2 147.7(7) . .
W3 O20 Ni2 134.3(7) . .
W3 O20 Ni6 128.6(6) . .
Ni2 O20 Ni6 92.9(5) . .
W1 O21 W3 123.5(6) . .
W6 O22 W5 149.9(7) . .
W5 O25 W4 124.0(6) . .
W9 O27 W3 126.0(6) . .
W7 O28 W9 152.8(7) . .
C2 O29 Ni3 130.9(12) . .
C6 O33 Ni6 123.4(11) . .
W7 O34 W8 152.0(7) . .
P1 O35 W5 125.7(6) . .
P1 O35 W4 125.8(7) . .
W5 O35 W4 88.3(4) . .
P1 O35 W7 126.9(7) . .
W5 O35 W7 89.5(4) . .
W4 O35 W7 88.4(4) . .
P1 O37 W6 124.4(6) . .
P1 O37 W2 124.9(6) . .
W6 O37 W2 89.8(4) . .
P1 O37 W8 126.8(6) . .
W6 O37 W8 90.5(4) . .
W2 O37 W8 89.2(4) . .
C5 N1 Ni5 103.9(13) . .
C14 N2 Ni3 105.6(12) . .
C6 O38 Ni4 119.4(11) . .
C13 N3 Ni3 105.4(12) . .
C3 N4 Ni5 103.3(13) . .
C12 N5 Ni6 109.7(13) . .
C7 C1 C9 118.4(17) . .
C7 C1 C2 120.7(16) . .
C9 C1 C2 120.9(17) . .
C11 N6 Ni6 107.6(12) . .
O29 C2 O6 125.2(16) . .
O29 C2 C1 115.5(16) . .
O6 C2 C1 119.3(16) . .
C5 C3 N4 109(2) . .
C8 C4 C10 120.1(16) . .
C3 C5 N1 110.8(18) . .
O38 C6 O33 126.1(17) . .
O38 C6 C8 118.7(16) . .
O33 C6 C8 115.1(15) . .
C1 C7 C8 122.9(17) . .
C7 C8 C4 119.9(17) . .
C7 C8 C6 120.6(16) . .
C4 C8 C6 119.1(16) . .
P1 O42 W1 125.1(6) . .
P1 O42 W3 124.9(6) . .
W1 O42 W3 90.5(4) . .
P1 O42 W9 126.2(7) . .
W1 O42 W9 89.9(4) . .
W3 O42 W9 89.1(3) . .
C1 C9 C10 121.4(17) . .
N7 C10 C4 122.0(17) . .
N7 C10 C9 120.7(17) . .
C4 C10 C9 117.2(16) . .
N6 C11 C12 114.8(18) . .
N5 C12 C11 108.3(18) . .
C14 C13 N3 116.0(18) . .
C13 C14 N2 112.2(18) . .
C15 N8 Ni7 93.6(15) . .
C15 N8 Ni8 113.4(15) . .
C18 N9 Ni8 108.9(17) . .
C18 N9 Ni7 122.2(16) . .
N8 C15 C16 112(2) . .
N8 C15 Ni7 44.6(11) . .
C16 C15 Ni7 67.0(14) . .
N11 C16 C15 112(2) . .
N11 C16 Ni7 43.5(12) . .
C15 C16 Ni7 72.8(14) . .
C17 N10 Ni8 110.7(17) . .
C17 N10 Ni7 124.9(17) . .
N10 C17 C18 106(2) . .
N9 C18 C17 108(2) . .
C16 N11 Ni7 94.2(17) . .
C16 N11 Ni8 114.3(17) . .
N11 Ni7 N8 119.8(14) . .
N11 Ni7 C16 42.3(9) . .
N8 Ni7 C16 82.1(10) . .
N11 Ni7 C15 80.0(11) . .
N8 Ni7 C15 41.8(8) . .
C16 Ni7 C15 40.2(6) . .
N11 Ni7 N10 85.1(11) . .
N8 Ni7 N10 153.2(12) . .
C16 Ni7 N10 124.6(10) . .
C15 Ni7 N10 164.8(10) . .
N11 Ni7 N9 149.7(12) . .
N8 Ni7 N9 87.9(10) . .
C16 Ni7 N9 167.9(10) . .
C15 Ni7 N9 129.4(9) . .
N10 Ni7 N9 65.8(8) . .
N10 Ni8 N9 94.5(11) . .
N10 Ni8 N11 89.8(11) . .
N9 Ni8 N11 174.5(11) . .
N10 Ni8 N8 171.0(10) . .
N9 Ni8 N8 94.4(9) . .
N11 Ni8 N8 81.2(9) . .

loop_
_geom_bond_atom_site_label_1
_geom_bond_atom_site_label_2
_geom_bond_distance
_geom_bond_site_symmetry_2
W1 O23 1.720(12) .
W1 O10 1.796(11) .
W1 O19 1.884(12) .
W1 O21 1.935(12) .
W1 O7 2.012(12) .
W1 O42 2.387(11) .
W2 O41 1.735(14) .
W2 O5 1.804(11) .
W2 O11 1.915(13) .
W2 O19 1.938(12) .
W2 O16 1.999(12) .
W2 O37 2.417(12) .
W3 O32 1.719(13) .
W3 O20 1.795(12) .
W3 O17 1.915(12) .
W3 O21 1.949(12) .
W3 O27 2.015(12) .
W3 O42 2.430(12) .
W4 O43 1.695(12) .
W4 O18 1.800(12) .
W4 O17 1.920(12) .
W4 O25 1.954(12) .
W4 O12 1.972(12) .
W4 O35 2.457(12) .
W5 O39 1.725(12) .
W5 O8 1.804(12) .
W5 O25 1.900(12) .
W5 O22 1.926(13) .
W5 O13 2.009(12) .
W5 O35 2.429(11) .
W6 O40 1.731(14) .
W6 O4 1.812(12) .
W6 O22 1.905(13) .
W6 O11 1.954(13) .
W6 O15 1.998(13) .
W6 O37 2.395(11) .
W7 O24 1.694(13) .
W7 O13 1.872(12) .
W7 O12 1.898(12) .
W7 O28 1.902(12) .
W7 O34 1.910(12) .
W7 O35 2.485(11) .
W8 O36 1.690(13) .
W8 O15 1.883(13) .
W8 O16 1.894(13) .
W8 O34 1.925(12) .
W8 O9 1.930(12) .
W8 O37 2.478(12) .
W9 O31 1.681(12) .
W9 O27 1.866(13) .
W9 O7 1.884(12) .
W9 O28 1.911(13) .
W9 O9 1.913(13) .
W9 O42 2.498(11) .
Ni1 O2 1.991(12) .
Ni1 O1 2.020(11) .
Ni1 O5 2.028(11) .
Ni1 O6 2.077(11) 1_455
Ni1 O4 2.087(12) .
Ni1 O14 2.220(11) .
Ni1 Ni3 2.978(3) 1_455
Ni2 O3 1.994(11) .
Ni2 O2 2.018(11) .
Ni2 O26 2.040(13) .
Ni2 O20 2.060(12) .
Ni2 O10 2.072(11) .
Ni2 O14 2.217(12) .
Ni3 O29 2.022(12) .
Ni3 O2 2.043(10) 1_655
Ni3 N2 2.048(16) .
Ni3 O5 2.077(12) 1_655
Ni3 N3 2.112(15) .
Ni3 O10 2.171(11) 1_655
Ni4 O3 1.964(12) .
Ni4 O1 2.026(11) .
Ni4 O38 2.041(12) .
Ni4 O8 2.044(13) .
Ni4 O18 2.076(12) .
Ni4 O14 2.159(11) .
Ni4 Ni6 2.984(3) .
Ni5 O1 2.017(12) .
Ni5 N1 2.057(17) .
Ni5 N4 2.088(17) .
Ni5 O4 2.122(12) .
Ni5 O30 2.136(15) .
Ni5 O8 2.182(12) .
Ni6 O3 1.997(11) .
Ni6 N5 2.050(17) .
Ni6 O18 2.055(12) .
Ni6 N6 2.091(16) .
Ni6 O33 2.117(12) .
Ni6 O20 2.274(12) .
P1 O35 1.532(11) .
P1 O14 1.533(11) .
P1 O42 1.557(11) .
P1 O37 1.567(13) .
O6 C2 1.30(2) .
O29 C2 1.25(2) .
O33 C6 1.26(2) .
N1 C5 1.57(3) .
N2 C14 1.56(3) .
O38 C6 1.25(2) .
N3 C13 1.52(2) .
N4 C3 1.54(3) .
N5 C12 1.46(3) .
C1 C7 1.38(2) .
C1 C9 1.38(2) .
C1 C2 1.47(2) .
N6 C11 1.45(3) .
N7 C10 1.39(2) .
C3 C5 1.34(3) .
C4 C8 1.40(2) .
C4 C10 1.41(3) .
C6 C8 1.52(2) .
C7 C8 1.38(2) .
C9 C10 1.47(2) .
C11 C12 1.49(3) .
C13 C14 1.32(3) .
N8 C15 1.48(2) .
N8 Ni7 1.56(2) .
N8 Ni8 2.05(2) .
N9 C18 1.48(2) .
N9 Ni8 1.75(2) .
N9 Ni7 2.38(3) .
C15 C16 1.50(2) .
C15 Ni7 2.22(3) .
C16 N11 1.44(2) .
C16 Ni7 2.14(3) .
N10 C17 1.48(2) .
N10 Ni8 1.70(2) .
N10 Ni7 2.28(3) .
C17 C18 1.50(2) .
N11 Ni7 1.47(2) .
N11 Ni8 1.98(2) .
